data_2219977
loop_
_publ_author_name
'Zhang, Li'
'Qu, Zhi-Rong'

_publ_section_title
;
 (<i>E</i>)-5,5'-(Diazene-1,2-diyl)diisophthalic acid
 <i>N</i>,<i>N</i>-dimethylformamide disolvate
;
_journal_coeditor_code RZ2248
_journal_issue 11
_journal_name_full 'Acta Crystallographica Section E'
_journal_page_first o2202
_journal_paper_doi 10.1107/S1600536808032819
_journal_volume 64
_journal_year 2008
_chemical_formula_iupac 'C16 H10 N2 O8, 2C3 H7 N O'
_chemical_formula_moiety 'C16 H10 N2 O8, 2(C3 H7 N O)'
_chemical_formula_sum 'C22 H24 N4 O10'
_chemical_formula_weight 504.45
_chemical_name_common '(E)-5,5'-(dizene-1,2-diyl)diisophthalic acid'
_chemical_name_systematic
;
(E)-5,5'-(Diazene-1,2-diyl)diisophthalic acid N,N-dimethylformamide disolvate
;
_space_group_IT_number 2
_symmetry_cell_setting triclinic
_symmetry_space_group_name_Hall '-P 1'
_symmetry_space_group_name_H-M 'P -1'
_atom_sites_solution_hydrogens geom
_atom_sites_solution_primary direct
_atom_sites_solution_secondary difmap
_audit_creation_method SHELXL-97
_cell_angle_alpha 80.94(4)
_cell_angle_beta 85.30(4)
_cell_angle_gamma 81.72(3)
_cell_formula_units_Z 1
_cell_length_a 6.2926(13)
_cell_length_b 7.2114(13)
_cell_length_c 13.653(4)
_cell_measurement_reflns_used 1381
_cell_measurement_temperature 293(2)
_cell_measurement_theta_max 27.4179
_cell_measurement_theta_min 2.8859
_cell_volume 604.3(3)
_computing_cell_refinement 'CrystalClear (Rigaku, 2005)'
_computing_data_collection 'CrystalClear (Rigaku, 2005)'
_computing_data_reduction 'CrystalClear (Rigaku, 2005)'
_computing_molecular_graphics 'SHELXTL (Sheldrick, 2008)'
_computing_publication_material 'SHELXL97 (Sheldrick, 2008) and PRPKAPPA (Ferguson, 1999)'
_computing_structure_refinement 'SHELXL97 (Sheldrick, 2008)'
_computing_structure_solution 'SHELXS97 (Sheldrick, 2008)'
_diffrn_ambient_temperature 293(2)
_diffrn_detector_area_resol_mean 13.6612
_diffrn_measured_fraction_theta_full 0.995
_diffrn_measured_fraction_theta_max 0.995
_diffrn_measurement_device_type 'Rigaku SCXmini'
_diffrn_measurement_method \w
_diffrn_radiation_monochromator graphite
_diffrn_radiation_source 'fine-focus sealed tube'
_diffrn_radiation_type MoK\a
_diffrn_radiation_wavelength 0.71073
_diffrn_reflns_av_R_equivalents 0.0289
_diffrn_reflns_av_sigmaI/netI 0.0395
_diffrn_reflns_limit_h_max 7
_diffrn_reflns_limit_h_min -7
_diffrn_reflns_limit_k_max 8
_diffrn_reflns_limit_k_min -8
_diffrn_reflns_limit_l_max 16
_diffrn_reflns_limit_l_min -16
_diffrn_reflns_number 5593
_diffrn_reflns_theta_full 26.00
_diffrn_reflns_theta_max 26.00
_diffrn_reflns_theta_min 2.89
_diffrn_standards_interval_count 2748
_diffrn_standards_number 2748
_exptl_absorpt_coefficient_mu 0.111
_exptl_absorpt_correction_T_max 0.979
_exptl_absorpt_correction_T_min 0.971
_exptl_absorpt_correction_type multi-scan
_exptl_absorpt_process_details '(CrystalClear; Rigaku, 2005)'
_exptl_crystal_colour colourless
_exptl_crystal_density_diffrn 1.386
_exptl_crystal_density_method 'not measured'
_exptl_crystal_description cuboid
_exptl_crystal_F_000 264
_exptl_crystal_size_max 0.2000
_exptl_crystal_size_mid 0.2000
_exptl_crystal_size_min 0.2000
_refine_diff_density_max 0.202
_refine_diff_density_min -0.188
_refine_ls_extinction_method none
_refine_ls_goodness_of_fit_ref 1.043
_refine_ls_hydrogen_treatment constr
_refine_ls_matrix_type full
_refine_ls_number_parameters 167
_refine_ls_number_reflns 2363
_refine_ls_number_restraints 0
_refine_ls_restrained_S_all 1.043
_refine_ls_R_factor_all 0.0803
_refine_ls_R_factor_gt 0.0520
_refine_ls_shift/su_max 0.000
_refine_ls_shift/su_mean 0.000
_refine_ls_structure_factor_coef Fsqd
_refine_ls_weighting_details 'calc w=1/[\s^2^(Fo^2^)+(0.0869P)^2^+0.0094P] where P=(Fo^2^+2Fc^2^)/3'
_refine_ls_weighting_scheme calc
_refine_ls_wR_factor_gt 0.1379
_refine_ls_wR_factor_ref 0.1536
_reflns_number_gt 1607
_reflns_number_total 2363
_reflns_threshold_expression I>2\s(I)
_cod_data_source_file rz2248.cif
_cod_data_source_block I
_cod_database_code 2219977
_cod_database_fobs_code 2219977

loop_
_symmetry_equiv_pos_as_xyz
'x, y, z'
'-x, -y, -z'

loop_
_atom_site_type_symbol
_atom_site_label
_atom_site_fract_x
_atom_site_fract_y
_atom_site_fract_z
_atom_site_U_iso_or_equiv
_atom_site_adp_type
_atom_site_calc_flag
_atom_site_refinement_flags
_atom_site_occupancy
C C1 1.2504(3) 0.1247(3) 0.53879(14) 0.0368(5) Uani d . 1
C C2 1.1485(3) 0.1486(3) 0.63147(14) 0.0388(5) Uani d . 1
H H2 1.2213 0.1037 0.6889 0.047 Uiso calc R 1
C C3 0.9387(3) 0.2393(3) 0.63829(14) 0.0362(4) Uani d . 1
C C4 0.8321(3) 0.3072(3) 0.55177(14) 0.0361(5) Uani d . 1
H H4 0.6909 0.3664 0.5558 0.043 Uiso calc R 1
C C5 0.9357(3) 0.2870(2) 0.45901(13) 0.0340(4) Uani d . 1
C C6 1.1450(3) 0.1962(2) 0.45217(14) 0.0360(4) Uani d . 1
H H6 1.2144 0.1830 0.3903 0.043 Uiso calc R 1
C C7 0.8248(3) 0.3644(3) 0.36581(14) 0.0393(5) Uani d . 1
C C8 0.8253(3) 0.2634(3) 0.73691(14) 0.0429(5) Uani d . 1
C C9 0.5021(5) 0.1873(5) 0.1616(2) 0.0951(10) Uani d . 1
H H9A 0.6554 0.1852 0.1536 0.143 Uiso calc R 1
H H9B 0.4689 0.0633 0.1894 0.143 Uiso calc R 1
H H9C 0.4427 0.2763 0.2052 0.143 Uiso calc R 1
C C10 0.1791(4) 0.2888(5) 0.0659(2) 0.0897(10) Uani d . 1
H H10A 0.1367 0.3194 -0.0013 0.135 Uiso calc R 1
H H10B 0.1337 0.3953 0.1003 0.135 Uiso calc R 1
H H10C 0.1133 0.1817 0.0988 0.135 Uiso calc R 1
C C11 0.5328(4) 0.2465(4) -0.01670(17) 0.0583(6) Uani d . 1
H H11 0.4662 0.2823 -0.0764 0.070 Uiso calc R 1
N N1 1.4637(2) 0.0230(2) 0.54104(12) 0.0396(4) Uani d . 1
N N2 0.4107(3) 0.2433(3) 0.06578(13) 0.0560(5) Uani d . 1
O O1 0.9368(2) 0.1852(3) 0.81263(10) 0.0609(5) Uani d . 1
H H1 0.8628 0.1957 0.8643 0.091 Uiso calc R 1
O O2 0.6425(2) 0.3456(2) 0.74637(11) 0.0587(5) Uani d . 1
O O3 0.6225(2) 0.4372(2) 0.38429(11) 0.0559(5) Uani d . 1
H H3 0.5702 0.4880 0.3321 0.084 Uiso calc R 1
O O4 0.9084(2) 0.3631(3) 0.28388(11) 0.0658(5) Uani d . 1
O O5 0.7304(3) 0.2054(3) -0.02061(11) 0.0725(6) Uani d . 1

loop_
_atom_site_aniso_label
_atom_site_aniso_U_11
_atom_site_aniso_U_22
_atom_site_aniso_U_33
_atom_site_aniso_U_12
_atom_site_aniso_U_13
_atom_site_aniso_U_23
C1 0.0248(10) 0.0368(10) 0.0480(12) -0.0002(7) 0.0004(8) -0.0085(9)
C2 0.0308(10) 0.0441(11) 0.0393(10) 0.0020(8) -0.0022(8) -0.0062(9)
C3 0.0287(10) 0.0376(10) 0.0404(11) 0.0008(7) 0.0016(8) -0.0067(8)
C4 0.0256(10) 0.0376(10) 0.0428(11) 0.0035(7) 0.0003(8) -0.0074(8)
C5 0.0280(10) 0.0340(9) 0.0390(10) 0.0004(7) 0.0000(7) -0.0077(8)
C6 0.0313(10) 0.0375(10) 0.0383(10) -0.0012(8) 0.0023(8) -0.0083(8)
C7 0.0334(11) 0.0427(11) 0.0401(11) 0.0018(8) 0.0006(8) -0.0084(8)
C8 0.0368(11) 0.0525(12) 0.0356(11) 0.0035(9) -0.0004(8) -0.0042(9)
C9 0.097(2) 0.142(3) 0.0424(15) -0.011(2) -0.0023(14) -0.0094(17)
C10 0.0544(18) 0.110(2) 0.093(2) 0.0092(15) 0.0136(15) -0.0082(19)
C11 0.0547(15) 0.0755(16) 0.0417(12) 0.0016(12) -0.0043(10) -0.0081(11)
N1 0.0257(9) 0.0437(9) 0.0473(9) 0.0046(7) 0.0009(7) -0.0097(8)
N2 0.0496(12) 0.0716(13) 0.0446(10) -0.0024(9) 0.0042(8) -0.0110(9)
O1 0.0468(9) 0.0897(12) 0.0349(8) 0.0200(8) -0.0010(7) -0.0018(8)
O2 0.0395(9) 0.0859(11) 0.0401(8) 0.0211(8) 0.0030(6) -0.0069(8)
O3 0.0372(9) 0.0786(11) 0.0427(8) 0.0188(7) -0.0053(6) -0.0032(8)
O4 0.0494(10) 0.1019(13) 0.0383(9) 0.0144(8) 0.0017(7) -0.0113(9)
O5 0.0458(10) 0.1218(16) 0.0445(10) 0.0002(9) 0.0043(7) -0.0103(10)

loop_
_atom_type_symbol
_atom_type_description
_atom_type_scat_dispersion_real
_atom_type_scat_dispersion_imag
_atom_type_scat_source
C C 0.0033 0.0016 'International Tables Vol C Tables 4.2.6.8 and 6.1.1.4'
H H 0.0000 0.0000 'International Tables Vol C Tables 4.2.6.8 and 6.1.1.4'
N N 0.0061 0.0033 'International Tables Vol C Tables 4.2.6.8 and 6.1.1.4'
O O 0.0106 0.0060 'International Tables Vol C Tables 4.2.6.8 and 6.1.1.4'

loop_
_geom_angle_atom_site_label_1
_geom_angle_atom_site_label_2
_geom_angle_atom_site_label_3
_geom_angle_site_symmetry_1
_geom_angle
C6 C1 C2 . 120.34(17)
C6 C1 N1 . 124.35(17)
C2 C1 N1 . 115.31(17)
C3 C2 C1 . 120.22(18)
C3 C2 H2 . 119.9
C1 C2 H2 . 119.9
C2 C3 C4 . 119.34(17)
C2 C3 C8 . 121.08(18)
C4 C3 C8 . 119.57(17)
C3 C4 C5 . 120.42(17)
C3 C4 H4 . 119.8
C5 C4 H4 . 119.8
C6 C5 C4 . 120.25(17)
C6 C5 C7 . 118.99(17)
C4 C5 C7 . 120.75(16)
C5 C6 C1 . 119.40(18)
C5 C6 H6 . 120.3
C1 C6 H6 . 120.3
O4 C7 O3 . 123.70(19)
O4 C7 C5 . 124.31(18)
O3 C7 C5 . 111.99(17)
O2 C8 O1 . 122.62(18)
O2 C8 C3 . 123.32(18)
O1 C8 C3 . 114.04(17)
N2 C9 H9A . 109.5
N2 C9 H9B . 109.5
H9A C9 H9B . 109.5
N2 C9 H9C . 109.5
H9A C9 H9C . 109.5
H9B C9 H9C . 109.5
N2 C10 H10A . 109.5
N2 C10 H10B . 109.5
H10A C10 H10B . 109.5
N2 C10 H10C . 109.5
H10A C10 H10C . 109.5
H10B C10 H10C . 109.5
O5 C11 N2 . 124.4(2)
O5 C11 H11 . 117.8
N2 C11 H11 . 117.8
N1 N1 C1 2_856 113.5(2)
C11 N2 C10 . 122.1(2)
C11 N2 C9 . 121.0(2)
C10 N2 C9 . 116.8(2)
C8 O1 H1 . 109.5
C7 O3 H3 . 109.5

loop_
_geom_bond_atom_site_label_1
_geom_bond_atom_site_label_2
_geom_bond_site_symmetry_2
_geom_bond_distance
C1 C6 . 1.394(3)
C1 C2 . 1.395(3)
C1 N1 . 1.434(2)
C2 C3 . 1.389(2)
C2 H2 . 0.9300
C3 C4 . 1.392(3)
C3 C8 . 1.494(3)
C4 C5 . 1.395(3)
C4 H4 . 0.9300
C5 C6 . 1.387(2)
C5 C7 . 1.492(3)
C6 H6 . 0.9300
C7 O4 . 1.197(2)
C7 O3 . 1.325(2)
C8 O2 . 1.222(2)
C8 O1 . 1.304(2)
C9 N2 . 1.447(3)
C9 H9A . 0.9600
C9 H9B . 0.9600
C9 H9C . 0.9600
C10 N2 . 1.447(3)
C10 H10A . 0.9600
C10 H10B . 0.9600
C10 H10C . 0.9600
C11 O5 . 1.235(3)
C11 N2 . 1.309(3)
C11 H11 . 0.9300
N1 N1 2_856 1.251(3)
O1 H1 . 0.8200
O3 H3 . 0.8200

loop_
_geom_hbond_atom_site_label_D
_geom_hbond_atom_site_label_H
_geom_hbond_atom_site_label_A
_geom_hbond_site_symmetry_A
_geom_hbond_distance_DH
_geom_hbond_distance_HA
_geom_hbond_distance_DA
_geom_hbond_angle_DHA
C4 H4 O3 . 0.93 2.38 2.704(3) 100.3
C9 H9A O5 . 0.96 2.37 2.763(3) 103.8
O1 H1 O5 1_556 0.82 1.72 2.541(2) 174.0
O3 H3 O2 2_666 0.82 1.94 2.697(2) 154.0
C4 H4 O3 2_666 0.93 2.42 3.305(2) 158.8
C11 H11 O2 1_554 0.93 2.58 3.240(3) 128.4
